data_2210049
loop_
_publ_author_name
'Hai-Zhen Xu'
'You-Quan Zhu'
'Hai-Bin Song'

_publ_section_title
(4<i>Z</i>)-3-Methyl-1-phenyl-4-{(phenyl)[4-(trifluoromethoxy)anilino]methylene}-1<i>H</i>-pyrazol-5(4<i>H</i>)-one
_journal_coeditor_code AT2067
_journal_issue 9
_journal_name_full 'Acta Crystallographica Section E'
_journal_page_first o3678
_journal_page_last o3680
_journal_paper_doi 10.1107/S1600536806029655
_journal_volume 62
_journal_year 2006
_chemical_formula_iupac 'C24 H18 F3 N3 O2'
_chemical_formula_moiety 'C24 H18 F3 N3 O2'
_chemical_formula_sum 'C24 H18 F3 N3 O2'
_chemical_formula_weight 437.41
_chemical_name_systematic
;
(4Z)-3-Methyl-1-phenyl-4-{(phenyl)[4-(trifluoromethoxy)anilino]methylene}-
1H-pyrazol-5(4H)-one
;
_space_group_IT_number 2
_symmetry_cell_setting triclinic
_symmetry_space_group_name_Hall '-P 1'
_symmetry_space_group_name_H-M 'P -1'
_atom_sites_solution_hydrogens geom
_atom_sites_solution_primary direct
_atom_sites_solution_secondary difmap
_cell_angle_alpha 106.698(4)
_cell_angle_beta 99.688(5)
_cell_angle_gamma 108.459(9)
_cell_formula_units_Z 2
_cell_length_a 8.0696(9)
_cell_length_b 11.0945(12)
_cell_length_c 13.1253(14)
_cell_measurement_reflns_used 2686
_cell_measurement_temperature 113(2)
_cell_measurement_theta_max 27.9
_cell_measurement_theta_min 1.7
_cell_volume 1023.2(2)
_computing_cell_refinement CrystalClear
_computing_data_collection 'CrystalClear (Rigaku/MSC, 2005)'
_computing_data_reduction CrystalClear
_computing_molecular_graphics 'CrystalStructure (Rigaku/MSC, 2004)'
_computing_publication_material CrystalStructure
_computing_structure_refinement 'SHELXL97 (Sheldrick, 1997)'
_computing_structure_solution 'SHELXS97 (Sheldrick, 1990)'
_diffrn_ambient_temperature 113(2)
_diffrn_detector_area_resol_mean 7.31
_diffrn_measured_fraction_theta_full 0.976
_diffrn_measured_fraction_theta_max 0.976
_diffrn_measurement_device_type 'Rigaku Saturn'
_diffrn_measurement_method \w
_diffrn_radiation_monochromator confocal
_diffrn_radiation_source 'Rotating anode'
_diffrn_radiation_type MoK\a
_diffrn_radiation_wavelength 0.71070
_diffrn_reflns_av_R_equivalents 0.0396
_diffrn_reflns_av_sigmaI/netI 0.0843
_diffrn_reflns_limit_h_max 10
_diffrn_reflns_limit_h_min -9
_diffrn_reflns_limit_k_max 12
_diffrn_reflns_limit_k_min -14
_diffrn_reflns_limit_l_max 16
_diffrn_reflns_limit_l_min -17
_diffrn_reflns_number 9409
_diffrn_reflns_theta_full 27.87
_diffrn_reflns_theta_max 27.87
_diffrn_reflns_theta_min 1.69
_diffrn_standards_decay_% 0
_diffrn_standards_number 0
_exptl_absorpt_coefficient_mu 0.111
_exptl_absorpt_correction_T_max 0.9890
_exptl_absorpt_correction_T_min 0.9655
_exptl_absorpt_correction_type multi-scan
_exptl_absorpt_process_details '(SADABS;  Sheldrick, 1996)'
_exptl_crystal_colour yellow
_exptl_crystal_density_diffrn 1.420
_exptl_crystal_density_method 'not measured'
_exptl_crystal_description platelet
_exptl_crystal_F_000 452
_exptl_crystal_size_max 0.32
_exptl_crystal_size_mid 0.20
_exptl_crystal_size_min 0.10
_refine_diff_density_max 0.271
_refine_diff_density_min -0.284
_refine_ls_extinction_coef 0.028(4)
_refine_ls_extinction_expression Fc^*^=kFc[1+0.001xFc^2^\l^3^/sin(2\q)]^-1/4^
_refine_ls_extinction_method 'SHELXL97 (Sheldrick, 1997)'
_refine_ls_goodness_of_fit_ref 0.938
_refine_ls_hydrogen_treatment mixed
_refine_ls_matrix_type full
_refine_ls_number_parameters 332
_refine_ls_number_reflns 4770
_refine_ls_number_restraints 175
_refine_ls_restrained_S_all 0.968
_refine_ls_R_factor_all 0.0802
_refine_ls_R_factor_gt 0.0491
_refine_ls_shift/su_max 0.003
_refine_ls_shift/su_mean 0.000
_refine_ls_structure_factor_coef Fsqd
_refine_ls_weighting_details 'calc w = 1/[\s^2^(Fo^2^)+(0.0558P)^2^] where P=(Fo^2^+2Fc^2^)/3'
_refine_ls_weighting_scheme calc
_refine_ls_wR_factor_gt 0.1078
_refine_ls_wR_factor_ref 0.1246
_reflns_number_gt 2854
_reflns_number_total 4770
_reflns_threshold_expression I>2\s(I)
_cod_data_source_file at2067.cif
_cod_data_source_block I
_cod_database_code 2210049
_cod_database_fobs_code 2210049

loop_
_symmetry_equiv_pos_as_xyz
'x, y, z'
'-x, -y, -z'

loop_
_atom_site_type_symbol
_atom_site_label
_atom_site_fract_x
_atom_site_fract_y
_atom_site_fract_z
_atom_site_U_iso_or_equiv
_atom_site_adp_type
_atom_site_calc_flag
_atom_site_refinement_flags
_atom_site_occupancy
_atom_site_disorder_assembly
_atom_site_disorder_group
O O1 0.75299(16) 0.61087(13) 0.75314(11) 0.0270(3) Uani d . 1 . .
N N1 1.0507(2) 0.76483(16) 0.85706(12) 0.0234(4) Uani d . 1 . .
N N2 1.1526(2) 0.90516(16) 0.89128(13) 0.0260(4) Uani d . 1 . .
N N3 0.5576(2) 0.74522(17) 0.68609(13) 0.0255(4) Uani d . 1 . .
C C1 0.8722(2) 0.72936(19) 0.79899(15) 0.0230(4) Uani d . 1 . .
C C2 0.8595(2) 0.85739(19) 0.80125(15) 0.0231(4) Uani d . 1 . .
C C3 1.0399(2) 0.9593(2) 0.85964(15) 0.0248(4) Uani d . 1 . .
C C4 1.1115(3) 1.10967(19) 0.88521(17) 0.0315(5) Uani d . 1 . .
H H4A 1.2444 1.1481 0.9159 0.047 Uiso calc R 1 . .
H H4B 1.0578 1.1523 0.9395 0.047 Uiso calc R 1 . .
H H4C 1.0794 1.1272 0.8170 0.047 Uiso calc R 1 . .
C C5 1.1405(2) 0.67718(19) 0.87229(15) 0.0225(4) Uani d . 1 . .
C C6 1.3272(2) 0.7184(2) 0.88455(15) 0.0264(4) Uani d . 1 . .
H H6 1.3951 0.8056 0.8843 0.032 Uiso calc R 1 . .
C C7 1.4128(3) 0.6309(2) 0.89710(16) 0.0304(5) Uani d . 1 . .
H H7 1.5396 0.6581 0.9045 0.036 Uiso calc R 1 . .
C C8 1.3152(3) 0.5043(2) 0.89891(16) 0.0320(5) Uani d . 1 . .
H H8 1.3747 0.4448 0.9072 0.038 Uiso calc R 1 . .
C C9 1.1305(3) 0.4651(2) 0.88854(16) 0.0330(5) Uani d . 1 . .
H H9 1.0634 0.3786 0.8903 0.040 Uiso calc R 1 . .
C C10 1.0423(3) 0.5514(2) 0.87561(16) 0.0280(4) Uani d . 1 . .
H H10 0.9158 0.5244 0.8691 0.034 Uiso calc R 1 . .
C C11 0.7013(2) 0.86304(19) 0.74477(15) 0.0230(4) Uani d . 1 . .
C C12 0.6887(2) 0.99317(19) 0.74178(15) 0.0222(4) Uani d . 1 . .
C C13 0.6850(2) 1.0887(2) 0.83605(16) 0.0262(4) Uani d . 1 . .
H H13 0.6937 1.0727 0.9037 0.031 Uiso calc R 1 . .
C C14 0.6686(2) 1.2076(2) 0.83042(16) 0.0284(5) Uani d . 1 . .
H H14 0.6647 1.2727 0.8944 0.034 Uiso calc R 1 . .
C C15 0.6576(2) 1.2319(2) 0.73190(17) 0.0289(5) Uani d . 1 . .
H H15 0.6480 1.3140 0.7288 0.035 Uiso calc R 1 . .
C C16 0.6608(2) 1.1359(2) 0.63806(16) 0.0285(5) Uani d . 1 . .
H H16 0.6526 1.1521 0.5705 0.034 Uiso calc R 1 . .
C C17 0.6759(2) 1.0167(2) 0.64273(16) 0.0259(4) Uani d . 1 . .
H H17 0.6775 0.9509 0.5783 0.031 Uiso calc R 1 . .
C C18 0.3868(2) 0.72462(19) 0.61816(15) 0.0235(4) Uani d . 1 . .
C C19 0.2873(2) 0.8028(2) 0.65143(15) 0.0251(4) Uani d . 1 . .
H H19 0.3344 0.8746 0.7220 0.030 Uiso calc R 1 . .
C C20 0.1192(2) 0.7767(2) 0.58221(16) 0.0264(4) Uani d . 1 . .
H H20 0.0507 0.8299 0.6048 0.032 Uiso calc R 1 . .
C C21 0.0539(2) 0.6720(2) 0.48025(15) 0.0254(4) Uani d . 1 A .
C C22 0.1491(2) 0.5916(2) 0.44563(16) 0.0259(4) Uani d . 1 . .
H H22 0.1007 0.5191 0.3755 0.031 Uiso calc R 1 . .
C C23 0.3160(2) 0.61886(19) 0.51503(15) 0.0243(4) Uani d . 1 . .
H H23 0.3834 0.5648 0.4921 0.029 Uiso calc R 1 . .
O O2 -0.11392(18) 0.63400(15) 0.40217(12) 0.0386(4) Uani d D 1 . .
F F1 -0.26439(18) 0.7258(2) 0.50398(12) 0.0570(6) Uani d PDU 0.921(3) A 1
F F2 -0.1170(2) 0.83808(19) 0.41867(18) 0.0663(7) Uani d PDU 0.921(3) A 1
F F3 -0.3549(3) 0.6536(3) 0.3282(2) 0.0758(9) Uani d PDU 0.921(3) A 1
C C24 -0.2077(3) 0.7120(3) 0.4127(2) 0.0391(7) Uani d PDU 0.921(3) A 1
C C24' -0.187(2) 0.7195(14) 0.3866(15) 0.059(5) Uani d PDU 0.079(3) A 2
F F1' -0.195(3) 0.807(2) 0.4780(17) 0.075(5) Uani d PDU 0.079(3) A 2
F F2' -0.081(3) 0.7895(19) 0.3384(17) 0.073(6) Uani d PDU 0.079(3) A 2
F F3' -0.356(2) 0.653(3) 0.318(2) 0.063(7) Uani d PDU 0.079(3) A 2
H H3 0.581(3) 0.671(3) 0.6833(19) 0.061(8) Uiso d . 1 . .

loop_
_atom_site_aniso_label
_atom_site_aniso_U_11
_atom_site_aniso_U_22
_atom_site_aniso_U_33
_atom_site_aniso_U_12
_atom_site_aniso_U_13
_atom_site_aniso_U_23
O1 0.0252(7) 0.0205(8) 0.0332(8) 0.0094(6) 0.0046(6) 0.0082(6)
N1 0.0242(8) 0.0177(8) 0.0280(9) 0.0086(7) 0.0051(7) 0.0086(7)
N2 0.0279(8) 0.0199(9) 0.0290(9) 0.0086(7) 0.0054(7) 0.0096(7)
N3 0.0260(8) 0.0212(9) 0.0309(9) 0.0127(7) 0.0053(7) 0.0096(7)
C1 0.0234(9) 0.0236(11) 0.0226(10) 0.0103(8) 0.0067(8) 0.0079(8)
C2 0.0277(9) 0.0207(10) 0.0242(10) 0.0126(8) 0.0074(8) 0.0091(8)
C3 0.0267(10) 0.0238(11) 0.0244(10) 0.0107(9) 0.0060(8) 0.0091(8)
C4 0.0307(10) 0.0213(11) 0.0387(12) 0.0088(9) 0.0033(9) 0.0106(9)
C5 0.0274(10) 0.0220(10) 0.0219(9) 0.0139(9) 0.0063(8) 0.0089(8)
C6 0.0275(10) 0.0294(11) 0.0250(10) 0.0128(9) 0.0067(8) 0.0124(9)
C7 0.0290(10) 0.0378(13) 0.0278(11) 0.0185(10) 0.0062(8) 0.0115(9)
C8 0.0371(11) 0.0306(12) 0.0298(11) 0.0218(10) 0.0025(9) 0.0073(9)
C9 0.0385(11) 0.0237(11) 0.0353(12) 0.0136(10) 0.0030(9) 0.0112(9)
C10 0.0287(10) 0.0258(11) 0.0301(11) 0.0124(9) 0.0052(8) 0.0107(9)
C11 0.0271(9) 0.0213(10) 0.0213(10) 0.0106(8) 0.0077(8) 0.0068(8)
C12 0.0202(9) 0.0199(10) 0.0270(10) 0.0089(8) 0.0050(7) 0.0092(8)
C13 0.0286(10) 0.0260(11) 0.0262(10) 0.0125(9) 0.0052(8) 0.0118(8)
C14 0.0295(10) 0.0257(11) 0.0306(11) 0.0142(9) 0.0070(8) 0.0080(9)
C15 0.0243(10) 0.0228(11) 0.0370(12) 0.0082(9) 0.0013(8) 0.0126(9)
C16 0.0283(10) 0.0282(11) 0.0301(11) 0.0093(9) 0.0061(8) 0.0152(9)
C17 0.0279(10) 0.0251(11) 0.0266(10) 0.0107(9) 0.0085(8) 0.0112(9)
C18 0.0234(9) 0.0228(10) 0.0287(10) 0.0101(8) 0.0086(8) 0.0136(8)
C19 0.0268(10) 0.0236(11) 0.0254(10) 0.0107(8) 0.0075(8) 0.0082(8)
C20 0.0255(10) 0.0289(11) 0.0313(11) 0.0165(9) 0.0103(8) 0.0122(9)
C21 0.0206(9) 0.0279(11) 0.0283(10) 0.0098(8) 0.0048(8) 0.0118(9)
C22 0.0271(9) 0.0220(11) 0.0293(11) 0.0096(8) 0.0094(8) 0.0095(8)
C23 0.0256(9) 0.0217(10) 0.0298(10) 0.0120(8) 0.0095(8) 0.0114(8)
O2 0.0290(8) 0.0412(10) 0.0380(9) 0.0205(7) -0.0019(6) 0.0027(7)
F1 0.0301(8) 0.0714(14) 0.0512(10) 0.0182(8) 0.0166(7) -0.0049(9)
F2 0.0783(12) 0.0583(13) 0.0782(15) 0.0378(11) 0.0101(10) 0.0414(11)
F3 0.0514(12) 0.1042(18) 0.0504(13) 0.0553(12) -0.0156(10) -0.0128(12)
C24 0.0320(12) 0.0495(16) 0.0340(14) 0.0264(12) 0.0034(10) 0.0043(12)
C24' 0.056(6) 0.064(6) 0.052(6) 0.029(5) 0.003(6) 0.014(6)
F1' 0.072(7) 0.073(7) 0.073(7) 0.032(6) 0.003(6) 0.022(6)
F2' 0.076(8) 0.075(9) 0.060(8) 0.021(7) 0.012(7) 0.029(7)
F3' 0.059(9) 0.070(9) 0.055(9) 0.041(7) 0.006(7) 0.003(7)

loop_
_atom_type_symbol
_atom_type_description
_atom_type_scat_dispersion_real
_atom_type_scat_dispersion_imag
_atom_type_scat_source
C C 0.0033 0.0016 'International Tables Vol C Tables 4.2.6.8 and 6.1.1.4'
H H 0.0000 0.0000 'International Tables Vol C Tables 4.2.6.8 and 6.1.1.4'
N N 0.0061 0.0033 'International Tables Vol C Tables 4.2.6.8 and 6.1.1.4'
O O 0.0106 0.0060 'International Tables Vol C Tables 4.2.6.8 and 6.1.1.4'
F F 0.0171 0.0103 'International Tables Vol C Tables 4.2.6.8 and 6.1.1.4'

loop_
_geom_angle_atom_site_label_1
_geom_angle_atom_site_label_2
_geom_angle_atom_site_label_3
_geom_angle
_geom_angle_publ_flag
C1 N1 N2 111.85(14) n
C1 N1 C5 128.24(16) n
N2 N1 C5 119.42(14) n
C3 N2 N1 106.66(15) n
C11 N3 C18 128.61(17) n
C11 N3 H3 113.5(15) n
C18 N3 H3 117.3(15) n
O1 C1 N1 126.04(17) n
O1 C1 C2 129.19(16) n
N1 C1 C2 104.74(15) n
C11 C2 C3 132.47(18) n
C11 C2 C1 122.00(17) n
C3 C2 C1 105.20(15) n
N2 C3 C2 111.48(17) n
N2 C3 C4 118.65(17) n
C2 C3 C4 129.85(16) n
C3 C4 H4A 109.5 n
C3 C4 H4B 109.5 n
H4A C4 H4B 109.5 n
C3 C4 H4C 109.5 n
H4A C4 H4C 109.5 n
H4B C4 H4C 109.5 n
C10 C5 C6 120.29(17) n
C10 C5 N1 119.86(16) n
C6 C5 N1 119.85(17) n
C7 C6 C5 119.35(19) n
C7 C6 H6 120.3 n
C5 C6 H6 120.3 n
C8 C7 C6 120.71(18) n
C8 C7 H7 119.6 n
C6 C7 H7 119.6 n
C9 C8 C7 119.56(18) n
C9 C8 H8 120.2 n
C7 C8 H8 120.2 n
C8 C9 C10 120.5(2) n
C8 C9 H9 119.7 n
C10 C9 H9 119.7 n
C5 C10 C9 119.55(18) n
C5 C10 H10 120.2 n
C9 C10 H10 120.2 n
N3 C11 C2 118.34(17) n
N3 C11 C12 118.86(15) n
C2 C11 C12 122.71(16) n
C13 C12 C17 120.22(17) n
C13 C12 C11 120.49(16) n
C17 C12 C11 119.27(16) n
C14 C13 C12 119.40(17) n
C14 C13 H13 120.3 n
C12 C13 H13 120.3 n
C13 C14 C15 120.45(18) n
C13 C14 H14 119.8 n
C15 C14 H14 119.8 n
C16 C15 C14 119.82(18) n
C16 C15 H15 120.1 n
C14 C15 H15 120.1 n
C17 C16 C15 120.11(18) n
C17 C16 H16 119.9 n
C15 C16 H16 119.9 n
C16 C17 C12 119.99(18) n
C16 C17 H17 120.0 n
C12 C17 H17 120.0 n
C19 C18 C23 119.37(16) n
C19 C18 N3 122.90(17) n
C23 C18 N3 117.71(16) n
C18 C19 C20 120.48(17) n
C18 C19 H19 119.8 n
C20 C19 H19 119.8 n
C21 C20 C19 118.65(16) n
C21 C20 H20 120.7 n
C19 C20 H20 120.7 n
C20 C21 C22 122.06(16) n
C20 C21 O2 124.74(16) n
C22 C21 O2 113.20(16) n
C23 C22 C21 118.70(18) n
C23 C22 H22 120.6 n
C21 C22 H22 120.6 n
C22 C23 C18 120.73(16) n
C22 C23 H23 119.6 n
C18 C23 H23 119.6 n
C24' O2 C24 18.6(8) n
C24' O2 C21 124.4(8) n
C24 O2 C21 121.31(17) n
F3 C24 O2 108.4(2) n
F3 C24 F2 109.2(2) n
O2 C24 F2 114.4(2) n
F3 C24 F1 106.4(2) n
O2 C24 F1 112.3(2) n
F2 C24 F1 105.9(2) n
O2 C24' F2' 104.5(10) n
O2 C24' F1' 115.7(11) n
F2' C24' F1' 109.1(11) n
O2 C24' F3' 110.8(13) n
F2' C24' F3' 108.9(12) n
F1' C24' F3' 107.6(12) n

loop_
_geom_bond_atom_site_label_1
_geom_bond_atom_site_label_2
_geom_bond_distance
_geom_bond_publ_flag
O1 C1 1.251(2) y
N1 C1 1.382(2) n
N1 N2 1.402(2) n
N1 C5 1.421(2) n
N2 C3 1.313(2) n
N3 C11 1.344(2) y
N3 C18 1.420(2) n
N3 H3 0.90(2) n
C1 C2 1.448(2) y
C2 C11 1.394(2) y
C2 C3 1.438(3) n
C3 C4 1.494(3) n
C4 H4A 0.9800 n
C4 H4B 0.9800 n
C4 H4C 0.9800 n
C5 C10 1.387(3) n
C5 C6 1.394(2) n
C6 C7 1.388(3) n
C6 H6 0.9500 n
C7 C8 1.384(3) n
C7 H7 0.9500 n
C8 C9 1.384(3) n
C8 H8 0.9500 n
C9 C10 1.392(3) n
C9 H9 0.9500 n
C10 H10 0.9500 n
C11 C12 1.490(2) n
C12 C13 1.390(2) n
C12 C17 1.392(3) n
C13 C14 1.388(3) n
C13 H13 0.9500 n
C14 C15 1.389(3) n
C14 H14 0.9500 n
C15 C16 1.388(3) n
C15 H15 0.9500 n
C16 C17 1.383(3) n
C16 H16 0.9500 n
C17 H17 0.9500 n
C18 C19 1.389(2) n
C18 C23 1.392(2) n
C19 C20 1.391(2) n
C19 H19 0.9500 n
C20 C21 1.378(2) n
C20 H20 0.9500 n
C21 C22 1.382(2) n
C21 O2 1.409(2) n
C22 C23 1.381(2) n
C22 H22 0.9500 n
C23 H23 0.9500 n
O2 C24' 1.308(6) n
O2 C24 1.312(2) n
F1 C24 1.338(3) n
F2 C24 1.330(3) n
F3 C24 1.311(3) n
C24' F2' 1.333(10) n
C24' F1' 1.334(10) n
C24' F3' 1.337(10) n

loop_
_geom_hbond_atom_site_label_D
_geom_hbond_atom_site_label_H
_geom_hbond_atom_site_label_A
_geom_hbond_site_symmetry_A
_geom_hbond_distance_DH
_geom_hbond_distance_HA
_geom_hbond_distance_DA
_geom_hbond_angle_DHA
N3 H3 O1 . 0.90(2) 1.92(2) 2.6938(19) 143(2)
C20 H20 F1 . 0.95 2.38 2.906(2) 114.3
C10 H10 O1 . 0.95 2.43 2.965(2) 115.1
C15 H15 F3 2_576. 0.95 2.53 3.178(2) 125.9
C22 H22 O1 2_666. 0.95 2.58 3.306(2) 133.1

loop_
_geom_torsion_atom_site_label_1
_geom_torsion_atom_site_label_2
_geom_torsion_atom_site_label_3
_geom_torsion_atom_site_label_4
_geom_torsion
_geom_torsion_publ_flag
C1 N1 N2 C3 2.4(2) n
C5 N1 N2 C3 175.02(15) n
N2 N1 C1 O1 175.70(17) n
C5 N1 C1 O1 3.9(3) n
N2 N1 C1 C2 -2.61(19) n
C5 N1 C1 C2 -174.40(16) n
O1 C1 C2 C11 -2.3(3) n
N1 C1 C2 C11 175.93(16) n
O1 C1 C2 C3 -176.45(18) n
N1 C1 C2 C3 1.80(19) n
N1 N2 C3 C2 -1.1(2) n
N1 N2 C3 C4 -179.99(16) n
C11 C2 C3 N2 -173.66(19) n
C1 C2 C3 N2 -0.4(2) n
C11 C2 C3 C4 5.0(3) n
C1 C2 C3 C4 178.27(19) n
C1 N1 C5 C10 -30.8(3) n
N2 N1 C5 C10 157.91(17) n
C1 N1 C5 C6 149.57(18) n
N2 N1 C5 C6 -21.7(2) n
C10 C5 C6 C7 1.7(3) n
N1 C5 C6 C7 -178.69(16) n
C5 C6 C7 C8 -0.8(3) n
C6 C7 C8 C9 -0.3(3) n
C7 C8 C9 C10 0.4(3) n
C6 C5 C10 C9 -1.6(3) n
N1 C5 C10 C9 178.85(16) n
C8 C9 C10 C5 0.5(3) n
C18 N3 C11 C2 -176.67(17) n
C18 N3 C11 C12 0.0(3) n
C3 C2 C11 N3 171.82(18) n
C1 C2 C11 N3 -0.5(3) n
C3 C2 C11 C12 -4.7(3) n
C1 C2 C11 C12 -177.03(16) n
N3 C11 C12 C13 112.2(2) n
C2 C11 C12 C13 -71.3(2) n
N3 C11 C12 C17 -66.2(2) n
C2 C11 C12 C17 110.3(2) n
C17 C12 C13 C14 0.0(3) n
C11 C12 C13 C14 -178.38(16) n
C12 C13 C14 C15 -0.6(3) n
C13 C14 C15 C16 0.8(3) n
C14 C15 C16 C17 -0.4(3) n
C15 C16 C17 C12 -0.3(3) n
C13 C12 C17 C16 0.5(3) n
C11 C12 C17 C16 178.86(16) n
C11 N3 C18 C19 -46.2(3) n
C11 N3 C18 C23 135.4(2) n
C23 C18 C19 C20 -0.5(3) n
N3 C18 C19 C20 -178.93(18) n
C18 C19 C20 C21 -0.1(3) n
C19 C20 C21 C22 0.8(3) n
C19 C20 C21 O2 179.75(18) n
C20 C21 C22 C23 -1.0(3) n
O2 C21 C22 C23 179.99(17) n
C21 C22 C23 C18 0.4(3) n
C19 C18 C23 C22 0.4(3) n
N3 C18 C23 C22 178.86(17) n
C20 C21 O2 C24' 34.3(10) n
C22 C21 O2 C24' -146.7(10) n
C20 C21 O2 C24 12.4(3) n
C22 C21 O2 C24 -168.6(2) n
C24' O2 C24 F3 73(2) n
C21 O2 C24 F3 178.8(2) n
C24' O2 C24 F2 -49(2) n
C21 O2 C24 F2 56.7(3) n
C24' O2 C24 F1 -169(3) n
C21 O2 C24 F1 -63.9(3) n
C24 O2 C24' F2' 157(3) n
C21 O2 C24' F2' 70.6(14) n
C24 O2 C24' F1' 37(2) n
C21 O2 C24' F1' -49.4(16) n
C24 O2 C24' F3' -86(3) n
C21 O2 C24' F3' -172.2(14) n
